data_7227458
loop_
_publ_author_name
'Li, Min-Yu'
'Wang, Fei'
'Gu, Zhi-Gang'
'Zhang, Jian'

_publ_section_title
;
 Synthesis of homochiral zeolitic metal--organic frameworks with amino
 acid and tetrazolates for chiral recognition
;
_journal_issue 9
_journal_name_full 'RSC Adv.'
_journal_page_first 4872
_journal_paper_doi 10.1039/C6RA27069G
_journal_volume 7
_journal_year 2017
_chemical_absolute_configuration none
_chemical_formula_moiety 'C18 H30 N26 O4 Zn4, 2(C3 H7 N O), H2 O'
_chemical_formula_sum 'C24 H46 N28 O7 Zn4'
_chemical_formula_weight 1100.45
_space_group_crystal_system monoclinic
_space_group_IT_number 4
_space_group_name_Hall 'P 2yb'
_space_group_name_H-M_alt 'P 1 21 1'
_symmetry_space_group_name_Hall 'P 2yb'
_symmetry_space_group_name_H-M 'P 1 21 1'
_atom_sites_solution_hydrogens mixed
_audit_creation_method SHELXL-2014/7
_audit_update_record
;
2016-12-24 deposited with the CCDC.
2017-01-03 downloaded from the CCDC.
;
_cell_angle_alpha 90
_cell_angle_beta 93.174(8)
_cell_angle_gamma 90
_cell_formula_units_Z 2
_cell_length_a 10.185(4)
_cell_length_b 21.488(9)
_cell_length_c 10.501(5)
_cell_measurement_reflns_used 3921
_cell_measurement_temperature 293(2)
_cell_measurement_theta_max 27.4934
_cell_measurement_theta_min 2.2154
_cell_volume 2294.7(17)
_computing_cell_refinement 'CrystalClear (Rigaku Inc., 2008)'
_computing_data_collection 'CrystalClear (Rigaku Inc., 2008)'
_computing_data_reduction 'CrystalClear (Rigaku Inc., 2008)'
_computing_molecular_graphics 'Bruker SHELXTL'
_computing_publication_material 'Bruker SHELXTL'
_computing_structure_refinement 'SHELXL-2014/7 (Sheldrick, 2014)'
_computing_structure_solution 'SHELXL-2014/7 (Sheldrick, 2014)'
_diffrn_ambient_temperature 293(2)
_diffrn_measured_fraction_theta_full 0.993
_diffrn_measured_fraction_theta_max 0.986
_diffrn_measurement_device_type Mercury70
_diffrn_measurement_method CCD_Profile_fitting
_diffrn_radiation_type MoK\a
_diffrn_radiation_wavelength 0.71073
_diffrn_reflns_av_R_equivalents 0.0751
_diffrn_reflns_av_unetI/netI 0.1307
_diffrn_reflns_Laue_measured_fraction_full 0.993
_diffrn_reflns_Laue_measured_fraction_max 0.986
_diffrn_reflns_limit_h_max 13
_diffrn_reflns_limit_h_min -13
_diffrn_reflns_limit_k_max 27
_diffrn_reflns_limit_k_min -27
_diffrn_reflns_limit_l_max 11
_diffrn_reflns_limit_l_min -13
_diffrn_reflns_number 17945
_diffrn_reflns_point_group_measured_fraction_full 0.994
_diffrn_reflns_point_group_measured_fraction_max 0.987
_diffrn_reflns_theta_full 25.242
_diffrn_reflns_theta_max 27.499
_diffrn_reflns_theta_min 2.216
_diffrn_source 'Sealed Tube'
_exptl_absorpt_coefficient_mu 2.137
_exptl_absorpt_correction_T_max 1.0000
_exptl_absorpt_correction_T_min 0.9191
_exptl_absorpt_correction_type multi-scan
_exptl_absorpt_process_details
;
RIGAKU/MSC(2004), CrystalClear Version 1.3.6,  
  Rigaku/MSC, 9009 New Trails Drive, The Woodlands, TX77381-5209, USA
;
_exptl_crystal_colour Colorless
_exptl_crystal_density_diffrn 1.593
_exptl_crystal_description Prism
_exptl_crystal_F_000 1124
_exptl_crystal_size_max 0.3000
_exptl_crystal_size_mid 0.2000
_exptl_crystal_size_min 0.0800
_refine_diff_density_max 0.750
_refine_diff_density_min -0.556
_refine_diff_density_rms 0.099
_refine_ls_abs_structure_details
;
 Refined as an inversion twin.
;
_refine_ls_abs_structure_Flack 0.24(5)
_refine_ls_extinction_method none
_refine_ls_goodness_of_fit_ref 0.965
_refine_ls_hydrogen_treatment constr
_refine_ls_matrix_type full
_refine_ls_number_parameters 569
_refine_ls_number_reflns 9696
_refine_ls_number_restraints 196
_refine_ls_restrained_S_all 0.970
_refine_ls_R_factor_all 0.1504
_refine_ls_R_factor_gt 0.0643
_refine_ls_shift/su_max 0.000
_refine_ls_shift/su_mean 0.000
_refine_ls_structure_factor_coef Fsqd
_refine_ls_weighting_details 'w=1/[\s^2^(Fo^2^)+(0.0474P)^2^+3.2535P] where P=(Fo^2^+2Fc^2^)/3'
_refine_ls_weighting_scheme calc
_refine_ls_wR_factor_gt 0.1130
_refine_ls_wR_factor_ref 0.1538
_reflns_Friedel_coverage 0.951
_reflns_Friedel_fraction_full 0.996
_reflns_Friedel_fraction_max 0.989
_reflns_number_gt 4757
_reflns_number_total 9696
_reflns_threshold_expression 'I > 2\s(I)'
_cod_data_source_file c6ra27069g2.cif
_cod_data_source_block 1L
_cod_depositor_comments
;
The following automatic conversions were performed:

'_exptl_absorpt_correction_type' value 'Multi-scan' changed to
'multi-scan' according to
/usr/data/users/saulius/crontab/automatic-downloads/rss-feeds/RSC/lib/dictionaries/cif_core.dic
dictionary named 'cif_core.dic' version 2.4.2 from 2011-04-26.

Automatic conversion script
Id: cif_fix_values 4268 2015-11-12 08:31:59Z antanas 
;
_cod_database_code 7227458
_shelx_shelxl_version_number 2014/7
_shelx_space_group_comment
;
The symmetry employed for this shelxl refinement is uniquely defined
by the following loop, which should always be used as a source of
symmetry information in preference to the above space-group names.
They are only intended as comments.
;

loop_
_space_group_symop_operation_xyz
'x, y, z'
'-x, y+1/2, -z'

loop_
_atom_site_label
_atom_site_type_symbol
_atom_site_fract_x
_atom_site_fract_y
_atom_site_fract_z
_atom_site_U_iso_or_equiv
_atom_site_adp_type
_atom_site_occupancy
_atom_site_site_symmetry_order
_atom_site_calc_flag
_atom_site_refinement_flags_posn
_atom_site_refinement_flags_adp
Zn1 Zn -0.4900(3) 0.57389(12) 0.6794(3) 0.0387(8) Uani 1 1 d . .
Zn2 Zn -0.5293(3) 0.34668(14) 0.5139(3) 0.0414(8) Uani 1 1 d . .
Zn3 Zn 0.0235(3) 0.52966(13) 0.9838(3) 0.0387(8) Uani 1 1 d . .
Zn4 Zn -0.0155(3) 0.30256(13) 0.8166(3) 0.0403(8) Uani 1 1 d . .
O1 O -0.523(2) 0.4490(9) 0.5791(18) 0.054(5) Uani 1 1 d . .
O2 O -0.4701(17) 0.5399(10) 0.5057(18) 0.058(6) Uani 1 1 d . U
O3 O 0.0228(16) 0.4305(8) 0.9136(16) 0.039(4) Uani 1 1 d . .
O4 O -0.0344(19) 0.3362(8) 0.9837(17) 0.057(5) Uani 1 1 d . .
N1 N -0.8434(17) 0.5463(10) 0.863(2) 0.041(5) Uani 1 1 d . .
N2 N -0.863(2) 0.5969(13) 0.788(2) 0.065(7) Uani 1 1 d . .
N3 N -0.7566(19) 0.6066(9) 0.7180(19) 0.046(6) Uani 1 1 d . .
N4 N -0.6710(15) 0.5637(10) 0.7445(18) 0.035(5) Uani 1 1 d . .
N5 N -0.450(2) 0.6654(9) 0.645(2) 0.038(5) Uani 1 1 d . U
N6 N -0.3645(18) 0.6984(11) 0.715(2) 0.049(6) Uani 1 1 d . .
N7 N -0.362(2) 0.7542(11) 0.6756(19) 0.046(6) Uani 1 1 d . .
N8 N -0.452(2) 0.7583(11) 0.577(2) 0.045(6) Uani 1 1 d . .
N9 N -0.3539(13) 0.5470(10) 0.808(2) 0.037(5) Uani 1 1 d . .
N10 N -0.3720(19) 0.5595(11) 0.931(2) 0.052(6) Uani 1 1 d . .
N11 N -0.2606(17) 0.5534(10) 0.9963(18) 0.043(5) Uani 1 1 d . .
N12 N -0.1640(16) 0.5380(10) 0.9197(18) 0.036(5) Uani 1 1 d . .
N13 N 0.0427(18) 0.7141(10) 1.146(2) 0.041(6) Uani 1 1 d . .
N14 N 0.132(2) 0.6794(11) 1.225(2) 0.048(6) Uani 1 1 d . .
N15 N 0.1296(19) 0.6232(11) 1.181(2) 0.059(7) Uani 1 1 d . .
N16 N 0.0475(18) 0.6177(10) 1.071(2) 0.041(6) Uani 1 1 d . .
N17 N -0.8410(17) 0.3114(11) 0.748(2) 0.045(6) Uani 1 1 d . .
N18 N -0.7432(19) 0.2654(12) 0.783(2) 0.069(8) Uani 1 1 d . .
N19 N -0.6441(19) 0.2760(10) 0.725(2) 0.045(5) Uani 1 1 d . U
N20 N -0.6663(16) 0.3278(10) 0.6503(19) 0.034(5) Uani 1 1 d . .
N21 N -0.1558(19) 0.3276(9) 0.683(2) 0.042(5) Uani 1 1 d . .
N22 N -0.1373(19) 0.3168(13) 0.552(2) 0.057(7) Uani 1 1 d . .
N23 N -0.249(2) 0.3265(13) 0.489(2) 0.067(7) Uani 1 1 d . .
N24 N -0.3380(17) 0.3415(11) 0.579(2) 0.047(6) Uani 1 1 d . .
N25 N -0.548(2) 0.3967(11) 0.356(2) 0.064(7) Uani 1 1 d . U
H25A H -0.5212 0.3739 0.2909 0.077 Uiso 1 1 calc R U
H25B H -0.6322 0.4057 0.3393 0.077 Uiso 1 1 calc R U
N26 N 0.059(3) 0.4774(12) 1.150(2) 0.085(9) Uani 1 1 d . .
H26A H 0.1454 0.4744 1.1669 0.103 Uiso 1 1 calc R U
H26B H 0.0245 0.4969 1.2149 0.103 Uiso 1 1 calc R U
C1 C -0.724(2) 0.5288(11) 0.836(3) 0.045(6) Uani 1 1 d . .
C2 C -0.654(2) 0.4748(13) 0.899(3) 0.083(11) Uani 1 1 d . .
H2A H -0.5689 0.4702 0.8655 0.125 Uiso 1 1 calc R U
H2B H -0.6443 0.4819 0.9894 0.125 Uiso 1 1 calc R U
H2C H -0.7043 0.4375 0.8829 0.125 Uiso 1 1 calc R U
C3 C -0.508(2) 0.7028(11) 0.557(3) 0.044(7) Uani 1 1 d . .
C4 C -0.599(2) 0.6832(15) 0.450(3) 0.069(9) Uani 1 1 d . .
H4A H -0.6237 0.6406 0.4612 0.104 Uiso 1 1 calc R U
H4B H -0.6759 0.7090 0.4470 0.104 Uiso 1 1 calc R U
H4C H -0.5556 0.6874 0.3713 0.104 Uiso 1 1 calc R U
C5 C -0.2297(17) 0.5326(10) 0.810(2) 0.026(4) Uani 1 1 d . U
C6 C -0.160(2) 0.5152(11) 0.686(2) 0.051(7) Uani 1 1 d . U
H6A H -0.0689 0.5061 0.7071 0.077 Uiso 1 1 calc R U
H6B H -0.2015 0.4792 0.6472 0.077 Uiso 1 1 calc R U
H6C H -0.1661 0.5494 0.6272 0.077 Uiso 1 1 calc R U
C7 C 0.000(2) 0.6735(12) 1.055(2) 0.039(6) Uani 1 1 d . .
C8 C -0.105(3) 0.6911(11) 0.959(3) 0.067(8) Uani 1 1 d . U
H8A H -0.1236 0.7347 0.9656 0.101 Uiso 1 1 calc R U
H8B H -0.0771 0.6821 0.8750 0.101 Uiso 1 1 calc R U
H8C H -0.1834 0.6677 0.9733 0.101 Uiso 1 1 calc R U
C9 C -0.7878(19) 0.3487(13) 0.667(2) 0.036(5) Uani 1 1 d . U
C10 C -0.849(2) 0.4051(11) 0.607(2) 0.053(7) Uani 1 1 d . U
H10A H -0.7890 0.4239 0.5511 0.079 Uiso 1 1 calc R U
H10B H -0.9284 0.3935 0.5589 0.079 Uiso 1 1 calc R U
H10C H -0.8697 0.4342 0.6722 0.079 Uiso 1 1 calc R U
C11 C -0.284(2) 0.3411(12) 0.700(2) 0.041(6) Uani 1 1 d . .
C12 C -0.340(2) 0.3562(16) 0.815(2) 0.085(11) Uani 1 1 d . .
H12A H -0.2752 0.3511 0.8840 0.128 Uiso 1 1 calc R U
H12B H -0.3690 0.3987 0.8117 0.128 Uiso 1 1 calc R U
H12C H -0.4132 0.3294 0.8272 0.128 Uiso 1 1 calc R U
C13 C -0.499(2) 0.4815(11) 0.489(2) 0.038(4) Uani 1 1 d . U
C14 C -0.470(2) 0.4563(9) 0.3623(18) 0.055(5) Uani 1 1 d D U
H14A H -0.3759 0.4475 0.3592 0.066 Uiso 1 1 calc R U
C15 C -0.513(2) 0.5012(8) 0.2569(16) 0.104(6) Uani 1 1 d D U
H15A H -0.4935 0.4838 0.1760 0.157 Uiso 1 1 calc R U
H15B H -0.6064 0.5081 0.2586 0.157 Uiso 1 1 calc R U
H15C H -0.4678 0.5400 0.2694 0.157 Uiso 1 1 calc R U
C16 C -0.007(3) 0.3910(16) 0.995(3) 0.062(6) Uani 1 1 d . U
C17 C 0.004(2) 0.4162(13) 1.138(2) 0.075(6) Uani 1 1 d D U
H17A H 0.0571 0.3873 1.1914 0.090 Uiso 1 1 calc R U
C18 C -0.133(2) 0.4216(10) 1.190(2) 0.124(7) Uani 1 1 d D U
H18A H -0.1756 0.3819 1.1848 0.186 Uiso 1 1 calc DR U
H18B H -0.1246 0.4349 1.2773 0.186 Uiso 1 1 calc R U
H18C H -0.1835 0.4515 1.1404 0.186 Uiso 1 1 calc R U
O5 O 0.505(2) 0.3422(13) 1.099(2) 0.123(9) Uani 1 1 d D U
N27 N 0.585(2) 0.2467(13) 1.052(2) 0.101(7) Uani 1 1 d D U
C31 C 0.493(3) 0.2900(12) 1.047(3) 0.096(8) Uani 1 1 d D U
H31A H 0.4148 0.2813 1.0010 0.115 Uiso 1 1 calc R U
C32 C 0.694(3) 0.2523(12) 1.152(3) 0.154(13) Uani 1 1 d D U
H32A H 0.7534 0.2179 1.1453 0.232 Uiso 1 1 calc R U
H32B H 0.7403 0.2906 1.1408 0.232 Uiso 1 1 calc R U
H32C H 0.6583 0.2519 1.2349 0.232 Uiso 1 1 calc R U
C33 C 0.550(4) 0.1855(16) 0.995(4) 0.145(12) Uani 1 1 d D U
H33A H 0.6238 0.1579 1.0044 0.217 Uiso 1 1 calc R U
H33B H 0.4770 0.1681 1.0370 0.217 Uiso 1 1 calc R U
H33C H 0.5257 0.1908 0.9058 0.217 Uiso 1 1 calc R U
O6 O 0.015(2) 0.5286(9) 1.3961(16) 0.125(8) Uani 1 1 d D U
N28 N -0.074(2) 0.6235(11) 1.430(2) 0.103(8) Uani 1 1 d D U
C34 C 0.020(3) 0.5820(10) 1.443(2) 0.100(8) Uani 1 1 d D U
H34A H 0.0965 0.5932 1.4906 0.120 Uiso 1 1 calc R U
C35 C -0.205(3) 0.6105(14) 1.364(3) 0.124(11) Uani 1 1 d D U
H35A H -0.2585 0.6472 1.3650 0.186 Uiso 1 1 calc R U
H35B H -0.1933 0.5985 1.2771 0.186 Uiso 1 1 calc R U
H35C H -0.2474 0.5774 1.4071 0.186 Uiso 1 1 calc R U
C36 C -0.075(3) 0.6816(12) 1.507(3) 0.127(11) Uani 1 1 d D U
H36A H -0.1523 0.7055 1.4829 0.190 Uiso 1 1 calc R U
H36B H -0.0765 0.6710 1.5960 0.190 Uiso 1 1 calc R U
H36C H 0.0018 0.7057 1.4931 0.190 Uiso 1 1 calc R U
O1W O 0.2492(16) 0.3666(8) 1.1399(18) 0.152(7) Uani 1 1 d . .
H1WA H 0.3244 0.3670 1.1094 0.228 Uiso 1 1 d R U
H1WB H 0.2569 0.3452 1.2078 0.228 Uiso 1 1 d R U

loop_
_atom_site_aniso_label
_atom_site_aniso_U_11
_atom_site_aniso_U_22
_atom_site_aniso_U_33
_atom_site_aniso_U_23
_atom_site_aniso_U_13
_atom_site_aniso_U_12
Zn1 0.0384(15) 0.0310(17) 0.047(2) 0.0024(15) 0.0033(14) 0.0017(13)
Zn2 0.0382(17) 0.040(2) 0.046(2) 0.0009(16) 0.0038(15) 0.0036(15)
Zn3 0.0377(16) 0.0324(18) 0.046(2) -0.0021(15) 0.0013(14) 0.0010(14)
Zn4 0.0323(14) 0.0359(18) 0.053(2) 0.0051(16) 0.0062(14) 0.0011(13)
O1 0.079(13) 0.036(11) 0.047(12) 0.004(9) 0.013(10) 0.001(9)
O2 0.071(10) 0.046(10) 0.058(10) -0.001(8) 0.008(8) -0.017(8)
O3 0.049(10) 0.030(10) 0.038(10) 0.000(8) 0.005(8) -0.002(8)
O4 0.109(14) 0.019(8) 0.043(9) 0.000(7) 0.004(9) -0.005(8)
N1 0.035(9) 0.035(11) 0.052(12) 0.003(9) 0.004(8) 0.004(8)
N2 0.038(10) 0.085(16) 0.075(15) 0.015(12) 0.018(10) -0.009(10)
N3 0.056(12) 0.027(10) 0.056(14) 0.011(9) 0.018(11) -0.004(9)
N4 0.023(8) 0.045(13) 0.037(11) -0.001(9) 0.011(7) 0.007(8)
N5 0.050(9) 0.017(8) 0.046(10) 0.004(7) -0.002(8) -0.009(7)
N6 0.036(10) 0.046(15) 0.062(15) 0.006(11) -0.025(10) -0.003(10)
N7 0.060(13) 0.042(15) 0.034(12) -0.003(10) -0.004(10) -0.014(11)
N8 0.049(13) 0.038(14) 0.048(15) 0.007(11) 0.001(12) -0.008(11)
N9 0.007(7) 0.052(13) 0.052(13) -0.004(9) 0.009(7) 0.004(7)
N10 0.040(10) 0.057(15) 0.058(14) -0.016(10) -0.002(10) -0.003(10)
N11 0.032(9) 0.068(14) 0.029(9) -0.010(9) 0.017(8) 0.000(9)
N12 0.033(9) 0.038(12) 0.037(12) 0.006(9) 0.008(9) 0.011(9)
N13 0.026(8) 0.049(13) 0.048(12) 0.001(9) 0.009(8) -0.006(8)
N14 0.064(13) 0.031(12) 0.052(13) 0.000(9) 0.018(10) 0.005(10)
N15 0.042(12) 0.045(16) 0.087(18) -0.009(13) -0.023(12) 0.007(10)
N16 0.034(11) 0.027(13) 0.060(16) -0.004(11) -0.008(11) -0.001(10)
N17 0.030(9) 0.037(12) 0.067(14) 0.006(11) -0.009(9) 0.001(9)
N18 0.032(11) 0.091(19) 0.085(19) 0.020(15) -0.001(12) 0.029(11)
N19 0.045(9) 0.039(9) 0.053(10) 0.020(8) 0.007(8) 0.024(7)
N20 0.028(8) 0.032(11) 0.045(11) 0.006(8) 0.015(7) -0.007(7)
N21 0.067(13) 0.021(10) 0.037(11) 0.002(8) -0.005(9) -0.002(9)
N22 0.043(12) 0.089(18) 0.040(12) -0.006(11) 0.016(10) 0.007(12)
N23 0.042(11) 0.09(2) 0.063(14) 0.006(12) -0.014(10) -0.003(11)
N24 0.030(10) 0.047(13) 0.065(16) -0.016(12) 0.016(10) -0.015(10)
N25 0.089(11) 0.045(11) 0.058(11) -0.013(9) 0.000(9) -0.006(9)
N26 0.16(2) 0.040(12) 0.053(13) 0.004(10) -0.045(14) 0.010(13)
C1 0.035(11) 0.022(9) 0.078(16) 0.006(11) 0.013(10) -0.006(10)
C2 0.036(13) 0.076(19) 0.14(3) 0.076(17) 0.009(15) 0.024(13)
C3 0.031(11) 0.021(12) 0.082(19) 0.025(11) 0.004(12) 0.007(9)
C4 0.055(14) 0.09(2) 0.060(17) 0.010(15) -0.014(13) -0.023(14)
C5 0.025(8) 0.024(8) 0.031(9) -0.003(7) 0.014(7) 0.009(7)
C6 0.069(14) 0.049(12) 0.038(13) -0.008(10) 0.017(11) -0.008(10)
C7 0.052(14) 0.045(15) 0.020(12) 0.017(10) 0.002(11) 0.006(12)
C8 0.092(16) 0.022(11) 0.082(17) 0.009(11) -0.048(14) -0.002(11)
C9 0.014(7) 0.048(11) 0.047(11) -0.011(9) 0.005(7) 0.004(8)
C10 0.048(13) 0.035(12) 0.077(16) -0.009(11) 0.019(12) -0.003(10)
C11 0.025(9) 0.046(12) 0.050(14) 0.019(10) -0.006(9) -0.019(9)
C12 0.032(12) 0.17(3) 0.053(17) -0.001(18) 0.011(12) 0.045(15)
C13 0.066(9) 0.018(7) 0.031(7) -0.007(6) 0.000(7) 0.001(6)
C14 0.100(11) 0.029(8) 0.036(8) -0.002(6) 0.004(9) 0.001(8)
C15 0.196(17) 0.067(11) 0.048(9) 0.008(8) -0.016(12) -0.020(12)
C16 0.069(9) 0.059(10) 0.055(9) -0.003(8) -0.010(8) 0.011(8)
C17 0.099(10) 0.063(10) 0.062(10) -0.004(8) -0.008(8) 0.002(8)
C18 0.159(14) 0.110(14) 0.109(14) -0.035(12) 0.056(12) -0.035(13)
O5 0.116(15) 0.140(19) 0.120(18) -0.010(15) 0.049(13) 0.024(15)
N27 0.091(14) 0.118(17) 0.098(15) 0.030(14) 0.038(12) -0.005(12)
C31 0.096(15) 0.129(19) 0.067(16) 0.031(15) 0.051(13) -0.006(15)
C32 0.14(2) 0.14(2) 0.18(2) 0.019(18) -0.005(16) -0.004(17)
C33 0.17(3) 0.13(2) 0.14(3) -0.03(2) 0.09(2) -0.06(2)
O6 0.26(2) 0.080(12) 0.033(10) 0.006(9) 0.008(12) -0.062(15)
N28 0.17(2) 0.089(14) 0.051(12) 0.020(11) -0.016(13) -0.066(13)
C34 0.16(2) 0.091(16) 0.042(13) 0.015(13) -0.016(15) -0.064(14)
C35 0.15(2) 0.12(2) 0.098(18) 0.067(15) -0.014(16) -0.078(17)
C36 0.20(3) 0.065(15) 0.12(2) 0.017(14) -0.02(2) -0.061(16)
O1W 0.122(14) 0.150(17) 0.180(18) -0.006(13) -0.028(13) 0.010(12)

loop_
_atom_type_symbol
_atom_type_description
_atom_type_scat_dispersion_real
_atom_type_scat_dispersion_imag
_atom_type_scat_source
C C 0.0033 0.0016 'International Tables Vol C Tables 4.2.6.8 and 6.1.1.4'
H H 0.0000 0.0000 'International Tables Vol C Tables 4.2.6.8 and 6.1.1.4'
N N 0.0061 0.0033 'International Tables Vol C Tables 4.2.6.8 and 6.1.1.4'
O O 0.0106 0.0060 'International Tables Vol C Tables 4.2.6.8 and 6.1.1.4'
Zn Zn 0.2839 1.4301 'International Tables Vol C Tables 4.2.6.8 and 6.1.1.4'

loop_
_geom_angle_atom_site_label_1
_geom_angle_atom_site_label_2
_geom_angle_atom_site_label_3
_geom_angle
_geom_angle_site_symmetry_1
_geom_angle_site_symmetry_3
N9 Zn1 O2 114.8(8) . .
N9 Zn1 N4 111.0(8) . .
O2 Zn1 N4 114.5(8) . .
N9 Zn1 N5 105.3(8) . .
O2 Zn1 N5 99.3(9) . .
N4 Zn1 N5 111.0(9) . .
N25 Zn2 N24 110.9(9) . .
N25 Zn2 N20 130.1(9) . .
N24 Zn2 N20 114.9(9) . .
N25 Zn2 N8 96.1(9) . 2_446
N24 Zn2 N8 99.3(8) . 2_446
N20 Zn2 N8 95.0(8) . 2_446
N25 Zn2 O1 74.4(9) . .
N24 Zn2 O1 86.7(8) . .
N20 Zn2 O1 89.4(8) . .
N8 Zn2 O1 170.2(8) 2_446 .
N1 Zn3 N12 117.0(8) 1_655 .
N1 Zn3 N26 123.3(10) 1_655 .
N12 Zn3 N26 116.6(10) . .
N1 Zn3 N16 92.8(9) 1_655 .
N12 Zn3 N16 98.7(8) . .
N26 Zn3 N16 96.3(10) . .
N1 Zn3 O3 87.2(8) 1_655 .
N12 Zn3 O3 89.4(8) . .
N26 Zn3 O3 76.2(9) . .
N16 Zn3 O3 170.9(7) . .
O4 Zn4 N17 116.0(9) . 1_655
O4 Zn4 N13 99.1(9) . 2_547
N17 Zn4 N13 107.9(9) 1_655 2_547
O4 Zn4 N21 115.7(8) . .
N17 Zn4 N21 109.7(8) 1_655 .
N13 Zn4 N21 107.2(8) 2_547 .
C13 O1 Zn2 108.9(16) . .
C13 O2 Zn1 116.2(15) . .
C16 O3 Zn3 114.5(18) . .
C16 O4 Zn4 114.9(18) . .
C1 N1 N2 102(2) . .
C1 N1 Zn3 140.7(19) . 1_455
N2 N1 Zn3 116.4(16) . 1_455
N1 N2 N3 110(2) . .
N4 N3 N2 108.8(19) . .
N3 N4 C1 105.0(17) . .
N3 N4 Zn1 118.1(16) . .
C1 N4 Zn1 135.1(17) . .
N6 N5 C3 108(2) . .
N6 N5 Zn1 123.7(16) . .
C3 N5 Zn1 127.9(17) . .
N7 N6 N5 110.8(19) . .
N6 N7 N8 107(2) . .
C3 N8 N7 109(2) . .
C3 N8 Zn2 134.7(17) . 2_456
N7 N8 Zn2 116.3(17) . 2_456
C5 N9 N10 102.9(18) . .
C5 N9 Zn1 136.4(16) . .
N10 N9 Zn1 118.2(13) . .
N11 N10 N9 109.0(18) . .
N10 N11 N12 110.8(18) . .
C5 N12 N11 101.3(15) . .
C5 N12 Zn3 136.2(14) . .
N11 N12 Zn3 122.5(15) . .
C7 N13 N14 104(2) . .
C7 N13 Zn4 136.6(19) . 2_557
N14 N13 Zn4 119.1(16) . 2_557
N15 N14 N13 106(2) . .
N14 N15 N16 112(2) . .
C7 N16 N15 103(2) . .
C7 N16 Zn3 137.7(17) . .
N15 N16 Zn3 119.0(16) . .
C9 N17 N18 106.5(18) . .
C9 N17 Zn4 135.5(17) . 1_455
N18 N17 Zn4 117.8(17) . 1_455
N19 N18 N17 109(2) . .
N18 N19 N20 108.7(18) . .
C9 N20 N19 109(2) . .
C9 N20 Zn2 132.9(18) . .
N19 N20 Zn2 116.8(15) . .
C11 N21 N22 110.4(19) . .
C11 N21 Zn4 127.4(17) . .
N22 N21 Zn4 120.3(16) . .
N23 N22 N21 108.0(19) . .
N22 N23 N24 106(2) . .
C11 N24 N23 113.1(18) . .
C11 N24 Zn2 130.3(16) . .
N23 N24 Zn2 115.7(16) . .
C14 N25 Zn2 113.4(15) . .
C14 N25 H25A 108.9 . .
Zn2 N25 H25A 108.9 . .
C14 N25 H25B 108.9 . .
Zn2 N25 H25B 108.9 . .
H25A N25 H25B 107.7 . .
C17 N26 Zn3 111.8(17) . .
C17 N26 H26A 109.3 . .
Zn3 N26 H26A 109.3 . .
C17 N26 H26B 109.3 . .
Zn3 N26 H26B 109.3 . .
H26A N26 H26B 107.9 . .
N1 C1 N4 114(2) . .
N1 C1 C2 123(2) . .
N4 C1 C2 123(2) . .
C1 C2 H2A 109.5 . .
C1 C2 H2B 109.5 . .
H2A C2 H2B 109.5 . .
C1 C2 H2C 109.5 . .
H2A C2 H2C 109.5 . .
H2B C2 H2C 109.5 . .
N8 C3 N5 105(2) . .
N8 C3 C4 128(2) . .
N5 C3 C4 126(2) . .
C3 C4 H4A 109.5 . .
C3 C4 H4B 109.5 . .
H4A C4 H4B 109.5 . .
C3 C4 H4C 109.5 . .
H4A C4 H4C 109.5 . .
H4B C4 H4C 109.5 . .
N9 C5 N12 115.9(18) . .
N9 C5 C6 122.4(19) . .
N12 C5 C6 121.5(17) . .
C5 C6 H6A 109.5 . .
C5 C6 H6B 109.5 . .
H6A C6 H6B 109.5 . .
C5 C6 H6C 109.5 . .
H6A C6 H6C 109.5 . .
H6B C6 H6C 109.5 . .
N16 C7 N13 114(2) . .
N16 C7 C8 125(2) . .
N13 C7 C8 121(2) . .
C7 C8 H8A 109.5 . .
C7 C8 H8B 109.5 . .
H8A C8 H8B 109.5 . .
C7 C8 H8C 109.5 . .
H8A C8 H8C 109.5 . .
H8B C8 H8C 109.5 . .
N17 C9 N20 107(2) . .
N17 C9 C10 126(2) . .
N20 C9 C10 126(2) . .
C9 C10 H10A 109.5 . .
C9 C10 H10B 109.5 . .
H10A C10 H10B 109.5 . .
C9 C10 H10C 109.5 . .
H10A C10 H10C 109.5 . .
H10B C10 H10C 109.5 . .
N24 C11 N21 102(2) . .
N24 C11 C12 130(2) . .
N21 C11 C12 127(2) . .
C11 C12 H12A 109.5 . .
C11 C12 H12B 109.5 . .
H12A C12 H12B 109.5 . .
C11 C12 H12C 109.5 . .
H12A C12 H12C 109.5 . .
H12B C12 H12C 109.5 . .
O1 C13 O2 121(2) . .
O1 C13 C14 123(2) . .
O2 C13 C14 114(2) . .
C13 C14 N25 102.8(19) . .
C13 C14 C15 111.1(18) . .
N25 C14 C15 112.1(18) . .
C13 C14 H14A 110.2 . .
N25 C14 H14A 110.2 . .
C15 C14 H14A 110.2 . .
C14 C15 H15A 109.5 . .
C14 C15 H15B 109.5 . .
H15A C15 H15B 109.5 . .
C14 C15 H15C 109.5 . .
H15A C15 H15C 109.5 . .
H15B C15 H15C 109.5 . .
O4 C16 O3 131(3) . .
O4 C16 C17 115(3) . .
O3 C16 C17 114(3) . .
N26 C17 C18 105(2) . .
N26 C17 C16 114(2) . .
C18 C17 C16 110(2) . .
N26 C17 H17A 109.3 . .
C18 C17 H17A 109.3 . .
C16 C17 H17A 109.3 . .
C17 C18 H18A 109.5 . .
C17 C18 H18B 109.5 . .
H18A C18 H18B 109.5 . .
C17 C18 H18C 109.5 . .
H18A C18 H18C 109.5 . .
H18B C18 H18C 109.5 . .
C31 N27 C33 117(3) . .
C31 N27 C32 118(3) . .
C33 N27 C32 121(3) . .
O5 C31 N27 124(3) . .
O5 C31 H31A 118.0 . .
N27 C31 H31A 118.0 . .
N27 C32 H32A 109.5 . .
N27 C32 H32B 109.5 . .
H32A C32 H32B 109.5 . .
N27 C32 H32C 109.5 . .
H32A C32 H32C 109.5 . .
H32B C32 H32C 109.5 . .
N27 C33 H33A 109.5 . .
N27 C33 H33B 109.5 . .
H33A C33 H33B 109.5 . .
N27 C33 H33C 109.5 . .
H33A C33 H33C 109.5 . .
H33B C33 H33C 109.5 . .
C34 N28 C36 123(2) . .
C34 N28 C35 124(3) . .
C36 N28 C35 112(2) . .
O6 C34 N28 124(3) . .
O6 C34 H34A 117.8 . .
N28 C34 H34A 117.8 . .
N28 C35 H35A 109.5 . .
N28 C35 H35B 109.5 . .
H35A C35 H35B 109.5 . .
N28 C35 H35C 109.5 . .
H35A C35 H35C 109.5 . .
H35B C35 H35C 109.5 . .
N28 C36 H36A 109.5 . .
N28 C36 H36B 109.5 . .
H36A C36 H36B 109.5 . .
N28 C36 H36C 109.5 . .
H36A C36 H36C 109.5 . .
H36B C36 H36C 109.5 . .
H1WA O1W H1WB 106.3 . .

loop_
_geom_bond_atom_site_label_1
_geom_bond_atom_site_label_2
_geom_bond_distance
_geom_bond_site_symmetry_2
Zn1 N9 1.970(19) .
Zn1 O2 1.99(2) .
Zn1 N4 2.013(16) .
Zn1 N5 2.04(2) .
Zn2 N25 1.98(2) .
Zn2 N24 2.032(18) .
Zn2 N20 2.094(18) .
Zn2 N8 2.13(2) 2_446
Zn2 O1 2.30(2) .
Zn3 N1 1.94(2) 1_655
Zn3 N12 1.998(17) .
Zn3 N26 2.09(2) .
Zn3 N16 2.11(2) .
Zn3 O3 2.254(18) .
Zn4 O4 1.917(18) .
Zn4 N17 1.963(19) 1_655
Zn4 N13 1.96(2) 2_547
Zn4 N21 2.023(19) .
O1 C13 1.21(3) .
O2 C13 1.30(3) .
O3 C16 1.26(4) .
O4 C16 1.21(4) .
N1 C1 1.32(3) .
N1 N2 1.35(3) .
N1 Zn3 1.94(2) 1_455
N2 N3 1.36(3) .
N3 N4 1.29(3) .
N4 C1 1.36(3) .
N5 N6 1.31(3) .
N5 C3 1.34(3) .
N6 N7 1.27(3) .
N7 N8 1.35(3) .
N8 C3 1.33(3) .
N8 Zn2 2.13(2) 2_456
N9 C5 1.30(2) .
N9 N10 1.34(3) .
N10 N11 1.30(2) .
N11 N12 1.35(2) .
N12 C5 1.31(2) .
N13 C7 1.34(3) .
N13 N14 1.41(3) .
N13 Zn4 1.96(2) 2_557
N14 N15 1.29(3) .
N15 N16 1.39(3) .
N16 C7 1.30(3) .
N17 C9 1.31(3) .
N17 N18 1.44(3) .
N17 Zn4 1.963(19) 1_455
N18 N19 1.23(3) .
N19 N20 1.37(3) .
N20 C9 1.34(3) .
N21 C11 1.36(3) .
N21 N22 1.41(3) .
N22 N23 1.30(3) .
N23 N24 1.39(3) .
N24 C11 1.36(3) .
N25 C14 1.50(3) .
N25 H25A 0.8900 .
N25 H25B 0.8900 .
N26 C17 1.43(4) .
N26 H26A 0.8900 .
N26 H26B 0.8900 .
C1 C2 1.50(3) .
C2 H2A 0.9600 .
C2 H2B 0.9600 .
C2 H2C 0.9600 .
C3 C4 1.48(3) .
C4 H4A 0.9600 .
C4 H4B 0.9600 .
C4 H4C 0.9600 .
C5 C6 1.56(3) .
C6 H6A 0.9600 .
C6 H6B 0.9600 .
C6 H6C 0.9600 .
C7 C8 1.49(3) .
C8 H8A 0.9600 .
C8 H8B 0.9600 .
C8 H8C 0.9600 .
C9 C10 1.49(3) .
C10 H10A 0.9600 .
C10 H10B 0.9600 .
C10 H10C 0.9600 .
C11 C12 1.39(3) .
C12 H12A 0.9600 .
C12 H12B 0.9600 .
C12 H12C 0.9600 .
C13 C14 1.48(3) .
C14 C15 1.515(13) .
C14 H14A 0.9800 .
C15 H15A 0.9600 .
C15 H15B 0.9600 .
C15 H15C 0.9600 .
C16 C17 1.59(4) .
C17 C18 1.525(13) .
C17 H17A 0.9800 .
C18 H18A 0.9600 .
C18 H18B 0.9600 .
C18 H18C 0.9600 .
O5 C31 1.255(13) .
N27 C31 1.318(13) .
N27 C33 1.483(13) .
N27 C32 1.487(13) .
C31 H31A 0.9300 .
C32 H32A 0.9600 .
C32 H32B 0.9600 .
C32 H32C 0.9600 .
C33 H33A 0.9600 .
C33 H33B 0.9600 .
C33 H33C 0.9600 .
O6 C34 1.249(12) .
N28 C34 1.313(13) .
N28 C36 1.493(13) .
N28 C35 1.495(13) .
C34 H34A 0.9300 .
C35 H35A 0.9600 .
C35 H35B 0.9600 .
C35 H35C 0.9600 .
C36 H36A 0.9600 .
C36 H36B 0.9600 .
C36 H36C 0.9600 .
O1W H1WA 0.8461 .
O1W H1WB 0.8490 .
